data_7213261
loop_
_publ_author_name
'Clayden, Jonathan'
'Westlund, Neil'
'Beddoes, Roy L.'
'Helliwell, Madeleine'

_publ_section_title
;
 Atroposelective attack of nucleophiles and electrophiles on
 2-acyl-1-naphthamides and their enolates
;
_journal_issue 9
_journal_name_full 'Journal of the Chemical Society, Perkin Transactions 1'
_journal_page_first 1351
_journal_paper_doi 10.1039/b000668h
_journal_year 2000
_chemical_formula_moiety 'C21 H29 N O2 '
_chemical_formula_sum 'C21 H29 N O2'
_chemical_formula_weight 327.47
_space_group_IT_number 61
_symmetry_cell_setting orthorhombic
_symmetry_Int_Tables_number 61
_symmetry_space_group_name_Hall '-P 2ac 2ab'
_symmetry_space_group_name_H-M 'P b c a'
_audit_creation_date 1997-04-11
_audit_creation_method 'by teXsan v1.7'
_audit_update_record ?
_cell_angle_alpha 90
_cell_angle_beta 90
_cell_angle_gamma 90
_cell_formula_units_Z 8
_cell_length_a 12.404(1)
_cell_length_b 19.6149(8)
_cell_length_c 16.222(2)
_cell_measurement_reflns_used 21
_cell_measurement_temperature 293.2
_cell_measurement_theta_max 39.9
_cell_measurement_theta_min 38.9
_cell_volume 3946.9(6)
_computing_cell_refinement 'MSC/AFC Diffractometer Control'
_computing_data_collection 'MSC/AFC Diffractometer Control'
_computing_data_reduction 'teXsan (MSC, 1995)'
_computing_publication_material 'teXsan (MSC, 1995)'
_computing_structure_refinement 'teXsan (MSC, 1995)'
_diffrn_ambient_temperature 293.2
_diffrn_measurement_device 'Rigaku AFC5R'
_diffrn_measurement_method \w-2\q
_diffrn_orient_matrix_UB_11 -0.00634
_diffrn_orient_matrix_UB_12 0.04910
_diffrn_orient_matrix_UB_13 -0.01586
_diffrn_orient_matrix_UB_21 -0.00219
_diffrn_orient_matrix_UB_22 -0.01326
_diffrn_orient_matrix_UB_23 -0.05950
_diffrn_orient_matrix_UB_31 -0.08034
_diffrn_orient_matrix_UB_32 -0.00352
_diffrn_orient_matrix_UB_33 0.00287
_diffrn_radiation_detector 'scintillation counter'
_diffrn_radiation_monochromator graphite
_diffrn_radiation_source 'Rigaku rotating anode'
_diffrn_radiation_type 'Cu K\a'
_diffrn_radiation_wavelength 1.5418
_diffrn_reflns_av_R_equivalents 0.00000
_diffrn_reflns_av_sigmaI/netI 0.060
_diffrn_reflns_limit_h_max 0
_diffrn_reflns_limit_h_min -14
_diffrn_reflns_limit_k_max 24
_diffrn_reflns_limit_k_min 0
_diffrn_reflns_limit_l_max 20
_diffrn_reflns_limit_l_min 0
_diffrn_reflns_number 4527
_diffrn_reflns_reduction_process 'Lp corrections applied'
_diffrn_reflns_theta_max 79.16
_diffrn_reflns_theta_min 2.72
_diffrn_standards_decay_% 2.66
_diffrn_standards_interval_count 150
_diffrn_standards_number 3
_exptl_absorpt_coefficient_mu 0.546
_exptl_absorpt_correction_T_max 1.000
_exptl_absorpt_correction_T_min 0.781
_exptl_absorpt_correction_type
;
\y scans (North,Phillips & Matthews, 1968)
;
_exptl_crystal_colour colourlessblock
_exptl_crystal_density_diffrn 1.102
_exptl_crystal_density_meas ?
_exptl_crystal_description block
_exptl_crystal_F_000 1424.00
_exptl_crystal_size_max 0.60
_exptl_crystal_size_mid 0.50
_exptl_crystal_size_min 0.40
_refine_diff_density_max 0.24
_refine_diff_density_min -0.20
_refine_ls_extinction_coef 0.00000023(8)
_refine_ls_extinction_expression 'equ(3) Acta Cryst.(1968) A24, p213.'
_refine_ls_extinction_method 'Zachariasen (1967)'
_refine_ls_goodness_of_fit_all 2.669
_refine_ls_goodness_of_fit_obs 3.098
_refine_ls_hydrogen_treatment noref
_refine_ls_matrix_type full
_refine_ls_number_constraints 0
_refine_ls_number_parameters 218
_refine_ls_number_reflns 2892
_refine_ls_number_restraints 0
_refine_ls_R_factor_all 0.0844
_refine_ls_R_factor_obs 0.0569
_refine_ls_shift/esd_max 0.0003
_refine_ls_shift/esd_mean 0.0237
_refine_ls_structure_factor_coef F
_refine_ls_weighting_details 'w = 1/[\s^2^(Fo) + 0.00002|Fo|^2^]'
_refine_ls_weighting_scheme calc
_refine_ls_wR_factor_all 0.0468
_refine_ls_wR_factor_obs 0.0454
_reflns_number_observed 2892
_reflns_number_total 4527
_reflns_observed_criterion >2.00\s(I)
_cod_data_source_file b000668hsup1.cif
_cod_data_source_block S587
_cod_depositor_comments
;
 Renaming the _geom_torsion_site_symmetry_4 data item to _geom_torsion.
 The initial data name misassignment was cause by the incorrect data name
 order in the loop and the removal of data items containing only unknown
 ('?') or inapplicable ('.') values.

 Antanas Vaitkus,
 2018-08-08

The following automatic conversions were performed:

'_exptl_crystal_density_meas' value 'not measured' was changed to '?'
- the value is perceived as not measured.

Automatic conversion script
Id: cif_fix_values 3008 2015-01-20 13:52:24Z robertas 

The following automatic conversions were performed:

'_refine_ls_weighting_scheme' value 'w = 1/[\s^2^(Fo) +
0.00002|Fo|^2^]' was changed to 'calc'. New tag
'_refine_ls_weighting_details' was created. The value of the new tag
was set to 'w = 1/[\s^2^(Fo) + 0.00002|Fo|^2^]'.

Automatic conversion script
Id: cif_fix_values 3143 2015-03-26 13:38:13Z robertas 
;
_cod_original_cell_volume 3947.1(5)
_cod_original_sg_symbol_H-M 'P b c a    '
_cod_original_formula_sum 'C21 H29 N O2 '
_cod_database_code 7213261

loop_
_symmetry_equiv_pos_as_xyz
'   +x,   +y,   +z'
'1/2+x,1/2-y,   -z'
'   -x,1/2+y,1/2-z'
'1/2-x,   -y,1/2+z'
'   -x,   -y,   -z'
'1/2-x,1/2+y,   +z'
'   +x,1/2-y,1/2+z'
'1/2+x,   +y,1/2-z'

loop_
_atom_site_aniso_label
_atom_site_aniso_U_11
_atom_site_aniso_U_22
_atom_site_aniso_U_33
_atom_site_aniso_U_12
_atom_site_aniso_U_13
_atom_site_aniso_U_23
O(1) 0.0563(9) 0.080(1) 0.0577(9) 0.0108(8) 0.0049(8) -0.0063(8)
O(2) 0.084(1) 0.0522(9) 0.131(1) -0.0016(9) -0.019(1) 0.0150(9)
N(1) 0.0495(10) 0.064(1) 0.0478(9) 0.0058(9) 0.0010(9) 0.0012(8)
C(1) 0.050(1) 0.047(1) 0.045(1) 0.0008(9) 0.0013(10) -0.0006(9)
C(2) 0.053(1) 0.047(1) 0.065(1) 0.0005(10) -0.007(1) -0.004(1)
C(3) 0.056(1) 0.066(1) 0.071(1) 0.004(1) -0.015(1) -0.009(1)
C(4) 0.075(2) 0.064(1) 0.059(1) 0.021(1) -0.011(1) 0.002(1)
C(5) 0.077(2) 0.049(1) 0.047(1) 0.009(1) 0.003(1) 0.0005(10)
C(6) 0.115(2) 0.051(1) 0.074(2) 0.014(1) 0.005(2) 0.006(1)
C(7) 0.140(3) 0.047(1) 0.104(2) -0.008(2) 0.012(2) 0.004(1)
C(8) 0.107(2) 0.061(2) 0.101(2) -0.028(2) 0.007(2) -0.005(1)
C(9) 0.072(2) 0.059(1) 0.075(2) -0.012(1) 0.000(1) 0.000(1)
C(10) 0.062(1) 0.048(1) 0.044(1) -0.003(1) 0.007(1) -0.0024(9)
C(11) 0.047(1) 0.048(1) 0.053(1) -0.0038(10) 0.003(1) -0.0004(10)
C(12) 0.060(1) 0.088(2) 0.052(1) 0.009(1) 0.004(1) -0.001(1)
C(13) 0.100(2) 0.124(2) 0.075(2) 0.016(2) 0.000(2) -0.034(2)
C(14) 0.106(2) 0.145(3) 0.083(2) -0.011(2) 0.034(2) 0.018(2)
C(15) 0.064(2) 0.093(2) 0.056(1) 0.019(1) -0.009(1) 0.002(1)
C(16) 0.052(2) 0.156(3) 0.087(2) -0.002(2) -0.014(1) -0.009(2)
C(17) 0.112(2) 0.100(2) 0.101(2) 0.042(2) -0.016(2) 0.016(2)
C(18) 0.068(2) 0.050(1) 0.139(3) -0.007(1) -0.031(2) 0.004(2)
C(19) 0.076(2) 0.094(2) 0.293(5) -0.027(2) 0.004(3) 0.058(3)
C(20) 0.155(3) 0.059(2) 0.208(4) 0.011(2) -0.107(3) -0.043(2)
C(21) 0.221(4) 0.154(4) 0.117(3) 0.083(4) -0.057(3) -0.064(3)

loop_
_atom_site_label
_atom_site_fract_x
_atom_site_fract_y
_atom_site_fract_z
_atom_site_U_iso_or_equiv
_atom_site_occupancy
_atom_site_thermal_displace_type
_atom_site_calc_flag
O(1) 0.1857(1) 0.36126(7) 0.65131(8) 0.0646(5) 1.000 Uani d
O(2) 0.3741(1) 0.44256(7) 0.6170(1) 0.0893(6) 1.000 Uani d
N(1) 0.2362(1) 0.33308(8) 0.52148(10) 0.0539(5) 1.000 Uani d
C(1) 0.3471(2) 0.29825(9) 0.6400(1) 0.0473(6) 1.000 Uani d
C(2) 0.4357(2) 0.33141(10) 0.6698(1) 0.0551(6) 1.000 Uani d
C(3) 0.5170(2) 0.2932(1) 0.7104(1) 0.0645(7) 1.000 Uani d
C(4) 0.5097(2) 0.2246(1) 0.7188(1) 0.0661(7) 1.000 Uani d
C(5) 0.4206(2) 0.1891(1) 0.6889(1) 0.0579(7) 1.000 Uani d
C(6) 0.4109(2) 0.1170(1) 0.6967(1) 0.0803(9) 1.000 Uani d
C(7) 0.3244(3) 0.0837(1) 0.6685(2) 0.097(1) 1.000 Uani d
C(8) 0.2394(2) 0.1195(1) 0.6320(2) 0.0895(10) 1.000 Uani d
C(9) 0.2453(2) 0.1888(1) 0.6231(1) 0.0685(7) 1.000 Uani d
C(10) 0.3366(2) 0.22574(10) 0.6502(1) 0.0511(6) 1.000 Uani d
C(11) 0.2507(2) 0.33456(10) 0.6033(1) 0.0494(6) 1.000 Uani d
C(12) 0.3212(2) 0.3102(1) 0.4640(1) 0.0666(7) 1.000 Uani d
C(13) 0.2838(2) 0.2537(1) 0.4078(2) 0.099(1) 1.000 Uani d
C(14) 0.3674(2) 0.3706(2) 0.4155(2) 0.111(1) 1.000 Uani d
C(15) 0.1369(2) 0.3635(1) 0.4855(1) 0.0709(8) 1.000 Uani d
C(16) 0.0377(2) 0.3243(2) 0.5112(2) 0.0981(10) 1.000 Uani d
C(17) 0.1283(2) 0.4393(1) 0.5010(2) 0.104(1) 1.000 Uani d
C(18) 0.4564(2) 0.4086(1) 0.6625(2) 0.0855(9) 1.000 Uani d
C(19) 0.5582(2) 0.4203(2) 0.6114(3) 0.154(2) 1.000 Uani d
C(20) 0.4652(3) 0.4397(1) 0.7499(3) 0.141(2) 1.000 Uani d
C(21) 0.3662(4) 0.4332(2) 0.8006(2) 0.164(2) 1.000 Uani d
H(2) 0.3188 0.4398 0.6419 0.090 1.000 Uiso c
H(3) 0.5770 0.3160 0.7321 0.067 1.000 Uiso c
H(4) 0.5667 0.2009 0.7455 0.065 1.000 Uiso c
H(6) 0.4726 0.0956 0.7213 0.099 1.000 Uiso c
H(7) 0.3225 0.0321 0.6746 0.115 1.000 Uiso c
H(8) 0.1757 0.0968 0.6141 0.108 1.000 Uiso c
H(9) 0.1865 0.2118 0.5975 0.063 1.000 Uiso c
H(12) 0.3790 0.2946 0.5024 0.058 1.000 Uiso c
H(13a) 0.2269 0.2686 0.3720 0.126 1.000 Uiso c
H(13b) 0.2539 0.2122 0.4371 0.146 1.000 Uiso c
H(13c) 0.3427 0.2392 0.3726 0.119 1.000 Uiso c
H(14b) 0.3068 0.3832 0.3759 0.156 1.000 Uiso c
H(14a) 0.4330 0.3554 0.3828 0.128 1.000 Uiso c
H(14c) 0.3952 0.3997 0.4583 0.154 1.000 Uiso c
H(15) 0.1472 0.3584 0.4242 0.057 1.000 Uiso c
H(16c) 0.0340 0.2772 0.4913 0.177 1.000 Uiso c
H(16a) -0.0243 0.3448 0.4850 0.106 1.000 Uiso c
H(16b) 0.0257 0.3259 0.5712 0.097 1.000 Uiso c
H(17a) 0.0739 0.4554 0.4655 0.127 1.000 Uiso c
H(17c) 0.1947 0.4631 0.4915 0.119 1.000 Uiso c
H(17b) 0.1125 0.4460 0.5610 0.144 1.000 Uiso c
H(19b) 0.5688 0.4680 0.6034 0.185 1.000 Uiso c
H(19a) 0.6191 0.4021 0.6399 0.185 1.000 Uiso c
H(19c) 0.5515 0.3985 0.5595 0.185 1.000 Uiso c
H(20a) 0.5301 0.4222 0.7796 0.165 1.000 Uiso c
H(20b) 0.4817 0.4829 0.7346 0.151 1.000 Uiso c
H(21c) 0.3062 0.4574 0.7794 0.182 1.000 Uiso c
H(21b) 0.3551 0.3810 0.8143 0.321 1.000 Uiso c
H(21a) 0.3705 0.4441 0.8545 0.189 1.000 Uiso c

loop_
_atom_type_symbol
_atom_type_oxidation_number
_atom_type_number_in_cell
_atom_type_scat_dispersion_real
_atom_type_scat_dispersion_imag
_atom_type_scat_source
C 0 168 0.018 0.009
;International Tables for Crystallography
(1992, Vol. C, Tables 4.2.6.8 and 6.1.1.1)
;
H 0 232 0.000 0.000
;International Tables for Crystallography
(1992, Vol. C, Table 6.1.1.2)
;
N 0 8 0.031 0.018
;International Tables for Crystallography
(1992, Vol. C, Tables 4.2.6.8 and 6.1.1.1)
;
O 0 16 0.049 0.032
;International Tables for Crystallography
(1992, Vol. C, Tables 4.2.6.8 and 6.1.1.1)
;

loop_
_geom_angle_atom_site_label_1
_geom_angle_atom_site_label_2
_geom_angle_atom_site_label_3
_geom_angle
_geom_angle_publ_flag
C(18) O(2) H(2) 108.8 no
C(11) N(1) C(12) 122.5(2) yes
C(11) N(1) C(15) 119.3(2) yes
C(12) N(1) C(15) 117.7(2) yes
C(2) C(1) C(10) 120.2(2) yes
C(2) C(1) C(11) 123.4(2) yes
C(10) C(1) C(11) 116.1(2) yes
C(1) C(2) C(3) 119.0(2) yes
C(1) C(2) C(18) 125.1(2) yes
C(3) C(2) C(18) 115.9(2) yes
C(2) C(3) C(4) 121.6(2) yes
C(2) C(3) H(3) 119.1 no
C(4) C(3) H(3) 119.3 no
C(3) C(4) C(5) 120.9(2) yes
C(3) C(4) H(4) 118.9 no
C(5) C(4) H(4) 120.2 no
C(4) C(5) C(6) 122.2(2) yes
C(4) C(5) C(10) 119.0(2) yes
C(6) C(5) C(10) 118.8(2) yes
C(5) C(6) C(7) 121.5(2) yes
C(5) C(6) H(6) 113.9 no
C(7) C(6) H(6) 124.6 no
C(6) C(7) C(8) 120.3(2) yes
C(6) C(7) H(7) 118.1 no
C(8) C(7) H(7) 121.5 no
C(7) C(8) C(9) 120.2(2) yes
C(7) C(8) H(8) 121.4 no
C(9) C(8) H(8) 118.5 no
C(8) C(9) C(10) 121.3(2) yes
C(8) C(9) H(9) 118.4 no
C(10) C(9) H(9) 120.4 no
C(1) C(10) C(5) 119.2(2) yes
C(1) C(10) C(9) 122.9(2) yes
C(5) C(10) C(9) 117.9(2) yes
O(1) C(11) N(1) 123.1(2) yes
O(1) C(11) C(1) 117.8(2) yes
N(1) C(11) C(1) 119.0(2) yes
N(1) C(12) C(13) 112.7(2) yes
N(1) C(12) C(14) 110.8(2) yes
N(1) C(12) H(12) 102.2 no
C(13) C(12) C(14) 111.9(2) yes
C(13) C(12) H(12) 111.9 no
C(14) C(12) H(12) 106.8 no
C(12) C(13) H(13a) 111.5 no
C(12) C(13) H(13b) 114.7 no
C(12) C(13) H(13c) 109.8 no
H(13a) C(13) H(13b) 105.1 no
H(13a) C(13) H(13c) 106.8 no
H(13b) C(13) H(13c) 108.5 no
C(12) C(14) H(14b) 103.6 no
C(12) C(14) H(14a) 109.9 no
C(12) C(14) H(14c) 102.9 no
H(14b) C(14) H(14a) 109.4 no
H(14b) C(14) H(14c) 125.0 no
H(14a) C(14) H(14c) 105.3 no
N(1) C(15) C(16) 111.3(2) yes
N(1) C(15) C(17) 112.8(2) yes
N(1) C(15) H(15) 104.1 no
C(16) C(15) C(17) 113.4(2) yes
C(16) C(15) H(15) 109.0 no
C(17) C(15) H(15) 105.6 no
C(15) C(16) H(16c) 115.3 no
C(15) C(16) H(16a) 108.4 no
C(15) C(16) H(16b) 112.4 no
H(16c) C(16) H(16a) 102.1 no
H(16c) C(16) H(16b) 110.3 no
H(16a) C(16) H(16b) 107.6 no
C(15) C(17) H(17a) 106.2 no
C(15) C(17) H(17c) 113.0 no
C(15) C(17) H(17b) 107.7 no
H(17a) C(17) H(17c) 110.8 no
H(17a) C(17) H(17b) 114.2 no
H(17c) C(17) H(17b) 105.1 no
O(2) C(18) C(2) 112.3(2) yes
O(2) C(18) C(19) 104.0(2) yes
O(2) C(18) C(20) 109.9(2) yes
C(2) C(18) C(19) 109.1(2) yes
C(2) C(18) C(20) 109.2(2) yes
C(19) C(18) C(20) 112.3(3) yes
C(18) C(19) H(19b) 109.6 no
C(18) C(19) H(19a) 109.5 no
C(18) C(19) H(19c) 109.9 no
H(19b) C(19) H(19a) 108.9 no
H(19b) C(19) H(19c) 109.5 no
H(19a) C(19) H(19c) 109.4 no
C(18) C(20) C(21) 114.6(3) yes
C(18) C(20) H(20a) 111.3 no
C(18) C(20) H(20b) 97.7 no
C(21) C(20) H(20a) 111.7 no
C(21) C(20) H(20b) 114.7 no
H(20a) C(20) H(20b) 105.7 no
C(20) C(21) H(21c) 113.9 no
C(20) C(21) H(21b) 108.0 no
C(20) C(21) H(21a) 117.9 no
H(21c) C(21) H(21b) 117.4 no
H(21c) C(21) H(21a) 106.3 no
H(21b) C(21) H(21a) 91.9 no

loop_
_geom_bond_atom_site_label_1
_geom_bond_atom_site_label_2
_geom_bond_distance
_geom_bond_publ_flag
O(1) C(11) 1.237(2) yes
O(2) C(18) 1.425(3) yes
O(2) H(2) 0.80 no
N(1) C(11) 1.340(2) yes
N(1) C(12) 1.477(2) yes
N(1) C(15) 1.488(2) yes
C(1) C(2) 1.366(2) yes
C(1) C(10) 1.438(2) yes
C(1) C(11) 1.514(3) yes
C(2) C(3) 1.418(3) yes
C(2) C(18) 1.540(3) yes
C(3) C(4) 1.355(3) yes
C(3) H(3) 0.94 no
C(4) C(5) 1.393(3) yes
C(4) H(4) 0.95 no
C(5) C(6) 1.425(3) yes
C(5) C(10) 1.413(3) yes
C(6) C(7) 1.337(3) yes
C(6) H(6) 0.96 no
C(7) C(8) 1.398(4) yes
C(7) H(7) 1.02 no
C(8) C(9) 1.369(3) yes
C(8) H(8) 0.95 no
C(9) C(10) 1.414(3) yes
C(9) H(9) 0.95 no
C(12) C(13) 1.509(3) yes
C(12) C(14) 1.533(3) yes
C(12) H(12) 1.00 no
C(13) H(13a) 0.96 no
C(13) H(13b) 1.01 no
C(13) H(13c) 0.97 no
C(14) H(14b) 1.02 no
C(14) H(14a) 1.02 no
C(14) H(14c) 0.96 no
C(15) C(16) 1.509(3) yes
C(15) C(17) 1.512(3) yes
C(15) H(15) 1.01 no
C(16) H(16c) 0.98 no
C(16) H(16a) 0.97 no
C(16) H(16b) 0.99 no
C(17) H(17a) 0.94 no
C(17) H(17c) 0.96 no
C(17) H(17b) 1.00 no
C(18) C(19) 1.528(4) yes
C(18) C(20) 1.548(4) yes
C(19) H(19b) 0.95 no
C(19) H(19a) 0.95 no
C(19) H(19c) 0.95 no
C(20) C(21) 1.484(5) yes
C(20) H(20a) 1.00 no
C(20) H(20b) 0.91 no
C(21) H(21c) 0.95 no
C(21) H(21b) 1.06 no
C(21) H(21a) 0.90 no

loop_
_geom_contact_atom_site_label_1
_geom_contact_atom_site_label_2
_geom_contact_distance
_geom_contact_site_symmetry_2
_geom_contact_publ_flag
O(1) C(3) 3.346(3) 8_456 no
O(1) C(20) 3.523(3) 8_456 no
C(5) C(16) 3.567(3) 2_556 no
C(6) C(14) 3.598(4) 7 no

loop_
_geom_torsion_atom_site_label_1
_geom_torsion_atom_site_label_2
_geom_torsion_atom_site_label_3
_geom_torsion_atom_site_label_4
_geom_torsion
_geom_torsion_publ_flag
O(1) C(11) N(1) C(12) 170.9(2) no
O(1) C(11) N(1) C(15) -1.3(3) no
O(1) C(11) C(1) C(2) -77.7(3) no
O(1) C(11) C(1) C(10) 95.9(2) no
O(2) C(18) C(2) C(1) -2.8(3) no
O(2) C(18) C(2) C(3) 176.8(2) no
O(2) C(18) C(20) C(21) 61.5(4) no
N(1) C(11) C(1) C(2) 106.0(2) no
N(1) C(11) C(1) C(10) -80.4(2) no
C(1) C(2) C(3) C(4) 1.4(3) no
C(1) C(2) C(18) C(19) -117.5(3) no
C(1) C(2) C(18) C(20) 119.4(3) no
C(1) C(10) C(5) C(4) 2.3(3) no
C(1) C(10) C(5) C(6) -178.2(2) no
C(1) C(10) C(9) C(8) 178.3(2) no
C(1) C(11) N(1) C(12) -13.1(3) no
C(1) C(11) N(1) C(15) 174.8(2) no
C(2) C(1) C(10) C(5) -2.1(3) no
C(2) C(1) C(10) C(9) 178.0(2) no
C(2) C(3) C(4) C(5) -1.2(4) no
C(2) C(18) C(20) C(21) -62.1(3) no
C(3) C(2) C(1) C(10) 0.3(3) no
C(3) C(2) C(1) C(11) 173.7(2) no
C(3) C(2) C(18) C(19) 62.0(3) no
C(3) C(2) C(18) C(20) -61.0(3) no
C(3) C(4) C(5) C(6) 179.8(2) no
C(3) C(4) C(5) C(10) -0.7(3) no
C(4) C(3) C(2) C(18) -178.2(2) no
C(4) C(5) C(6) C(7) 179.3(2) no
C(4) C(5) C(10) C(9) -177.8(2) no
C(5) C(6) C(7) C(8) -1.5(4) no
C(5) C(10) C(1) C(11) -176.0(2) no
C(5) C(10) C(9) C(8) -1.6(3) no
C(6) C(5) C(10) C(9) 1.7(3) no
C(6) C(7) C(8) C(9) 1.6(4) no
C(7) C(6) C(5) C(10) -0.1(4) no
C(7) C(8) C(9) C(10) 0.0(4) no
C(9) C(10) C(1) C(11) 4.2(3) no
C(10) C(1) C(2) C(18) 179.8(2) no
C(11) N(1) C(12) C(13) 125.2(2) no
C(11) N(1) C(12) C(14) -108.5(2) no
C(11) N(1) C(15) C(16) -65.9(3) no
C(11) N(1) C(15) C(17) 62.9(3) no
C(11) C(1) C(2) C(18) -6.8(3) no
C(12) N(1) C(15) C(16) 121.6(2) no
C(12) N(1) C(15) C(17) -109.6(2) no
C(13) C(12) N(1) C(15) -62.5(3) no
C(14) C(12) N(1) C(15) 63.7(3) no
C(19) C(18) C(20) C(21) 176.7(3) no
